data_4327479
loop_
_publ_author_name
'Dana J. Eisler'
'Christopher W. Kirby'
'Richard J. Puddephatt'

_publ_section_title
;
 Tetraphosphinitoresorcinarene Complexes: Dynamic Clusters with Silver(I)
 and Copper(I) Halides
;
_journal_name_full 'Inorganic Chemistry'
_journal_page_first 7626
_journal_page_last 7634
_journal_paper_doi 10.1021/ic034717+
_journal_volume 42
_journal_year 2003
_chemical_formula_sum 'C143 H118 Ag5 Cl9 I5 O13.5 P4'
_chemical_formula_weight 3669.15
_chemical_name_systematic
; 
 ? 
;
_space_group_IT_number 11
_symmetry_cell_setting monoclinic
_symmetry_space_group_name_Hall '-P 2yb'
_symmetry_space_group_name_H-M 'P 1 21/m 1'
_atom_sites_solution_hydrogens geom
_atom_sites_solution_primary Patterson
_atom_sites_solution_secondary difmap
_audit_creation_method SHELXL-97
_cell_angle_alpha 90.00
_cell_angle_beta 117.3150(10)
_cell_angle_gamma 90.00
_cell_formula_units_Z 2
_cell_length_a 19.3247(2)
_cell_length_b 22.8616(4)
_cell_length_c 19.7339(3)
_cell_measurement_temperature 200(2)
_cell_volume 7746.2(2)
_computing_cell_refinement 'Nonius DENZO'
_computing_data_collection 'Nonius COLLECT'
_computing_data_reduction 'Nonius DENZO'
_computing_molecular_graphics 'Bruker SHELXTL'
_computing_publication_material 'Bruker SHELXTL'
_computing_structure_refinement 'SHELXL-97 (Sheldrick, 1997)'
_computing_structure_solution 'SHELXS-97 (Sheldrick, 1990)'
_diffrn_ambient_temperature 200(2)
_diffrn_measured_fraction_theta_full 0.985
_diffrn_measured_fraction_theta_max 0.985
_diffrn_measurement_device_type 'Nonius Kappa CCD'
_diffrn_measurement_method 'phi\omega scans'
_diffrn_radiation_monochromator graphite
_diffrn_radiation_source 'fine-focus sealed tube'
_diffrn_radiation_type MoK\a
_diffrn_radiation_wavelength 0.71073
_diffrn_reflns_av_R_equivalents 0.072
_diffrn_reflns_av_sigmaI/netI 0.0532
_diffrn_reflns_limit_h_max 24
_diffrn_reflns_limit_h_min -24
_diffrn_reflns_limit_k_max 29
_diffrn_reflns_limit_k_min -29
_diffrn_reflns_limit_l_max 25
_diffrn_reflns_limit_l_min -25
_diffrn_reflns_number 69462
_diffrn_reflns_theta_full 27.12
_diffrn_reflns_theta_max 27.12
_diffrn_reflns_theta_min 2.60
_exptl_absorpt_coefficient_mu 1.868
_exptl_absorpt_correction_T_max 0.7419
_exptl_absorpt_correction_T_min 0.6524
_exptl_absorpt_correction_type integration
_exptl_crystal_colour shoebox
_exptl_crystal_density_diffrn 1.573
_exptl_crystal_description colourless
_exptl_crystal_F_000 3594
_exptl_crystal_size_max 0.25
_exptl_crystal_size_mid 0.22
_exptl_crystal_size_min 0.17
_refine_diff_density_max 2.957
_refine_diff_density_min -3.182
_refine_diff_density_rms 0.198
_refine_ls_extinction_method none
_refine_ls_goodness_of_fit_ref 1.023
_refine_ls_hydrogen_treatment mixed
_refine_ls_matrix_type full
_refine_ls_number_parameters 676
_refine_ls_number_reflns 17298
_refine_ls_number_restraints 48
_refine_ls_restrained_S_all 1.025
_refine_ls_R_factor_all 0.1312
_refine_ls_R_factor_gt 0.0880
_refine_ls_shift/su_max 0.008
_refine_ls_shift/su_mean 0.000
_refine_ls_structure_factor_coef Fsqd
_refine_ls_weighting_details 'calc w=1/[\s^2^(Fo^2^)+(0.1800P)^2^+36.2950P] where P=(Fo^2^+2Fc^2^)/3'
_refine_ls_weighting_scheme calc
_refine_ls_wR_factor_gt 0.2720
_refine_ls_wR_factor_ref 0.3103
_reflns_number_gt 10845
_reflns_number_total 17298
_reflns_threshold_expression >2sigma(I)
_cod_data_source_file ic0347172Bsi20030623_114635_2.cif
_cod_data_source_block 8
_cod_original_formula_sum 'C143 H118 Ag5 Cl9 I5 O13.50 P4'
_cod_database_code 4327479

loop_
_symmetry_equiv_pos_as_xyz
'x, y, z'
'-x, y+1/2, -z'
'-x, -y, -z'
'x, -y-1/2, z'

loop_
_atom_site_label
_atom_site_type_symbol
_atom_site_fract_x
_atom_site_fract_y
_atom_site_fract_z
_atom_site_U_iso_or_equiv
_atom_site_adp_type
_atom_site_occupancy
_atom_site_symmetry_multiplicity
_atom_site_calc_flag
_atom_site_refinement_flags
_atom_site_disorder_assembly
_atom_site_disorder_group
Ag1 Ag -1.44561(5) 0.33697(3) -1.04992(5) 0.0622(2) Uani 1 1 d . . .
Ag2 Ag -1.26364(5) 0.32827(4) -1.00361(5) 0.0663(3) Uani 1 1 d . A .
Ag3 Ag -1.33661(17) 0.2500 -0.92160(13) 0.1321(8) Uani 1 2 d S . .
I1 I -1.53317(7) 0.2500 -1.01827(7) 0.0726(3) Uani 1 2 d S . .
I2 I -1.15133(7) 0.2500 -0.89641(7) 0.0873(4) Uani 1 2 d S . .
I3 I -1.37831(5) 0.2500 -1.11743(5) 0.0482(2) Uani 1 2 d S . .
I4 I -1.32533(5) 0.36948(3) -0.90082(4) 0.0726(3) Uani 1 1 d . . .
P1 P -1.51480(13) 0.41320(10) -1.14296(13) 0.0446(5) Uani 1 1 d . . .
P2 P -1.21485(14) 0.39720(11) -1.06696(14) 0.0497(5) Uani 1 1 d . . .
O1A O -1.5236(3) 0.4019(3) -1.2295(3) 0.0459(13) Uani 1 1 d . . .
O2A O -1.2488(3) 0.3928(3) -1.1604(4) 0.0528(15) Uani 1 1 d . A .
O1B O -1.7240(4) 0.3540(3) -1.3958(4) 0.0593(17) Uani 1 1 d . B .
O2B O -1.7904(6) 0.3355(5) -1.5215(6) 0.103(3) Uani 1 1 d . B .
O1D O -1.1135(4) 0.3562(3) -1.2261(4) 0.0544(15) Uani 1 1 d . C .
C1A C -1.4614(5) 0.3881(3) -1.2437(5) 0.0385(17) Uani 1 1 d . . .
C2A C -1.4827(5) 0.3675(3) -1.3170(5) 0.0399(17) Uani 1 1 d . . .
C3A C -1.4221(5) 0.3574(4) -1.3342(5) 0.0416(18) Uani 1 1 d . . .
H3AA H -1.4346 0.3437 -1.3840 0.050 Uiso 1 1 calc R . .
C4A C -1.3443(5) 0.3658(3) -1.2837(5) 0.0412(18) Uani 1 1 d . A .
C5A C -1.3272(5) 0.3846(3) -1.2114(5) 0.0405(17) Uani 1 1 d . . .
C6A C -1.3853(5) 0.3979(3) -1.1905(5) 0.0422(18) Uani 1 1 d . A .
H6AA H -1.3729 0.4131 -1.1414 0.051 Uiso 1 1 calc R . .
C7A C -1.5669(5) 0.3615(4) -1.3734(5) 0.0415(17) Uani 1 1 d . . .
H7AA H -1.5952 0.3929 -1.3608 0.050 Uiso 1 1 calc R . .
C8A C -1.5841(5) 0.3715(4) -1.4561(5) 0.049(2) Uani 1 1 d . . .
H8AA H -1.6402 0.3645 -1.4898 0.059 Uiso 1 1 calc R . .
H8AB H -1.5540 0.3432 -1.4699 0.059 Uiso 1 1 calc R . .
C9A C -1.5634(7) 0.4336(4) -1.4691(6) 0.063(3) Uani 1 1 d . . .
H9AA H -1.5078 0.4412 -1.4340 0.075 Uiso 1 1 calc R . .
H9AB H -1.5949 0.4619 -1.4569 0.075 Uiso 1 1 calc R . .
C1A1 C -1.5779(4) 0.4433(3) -1.5515(3) 0.060(2) Uani 1 1 d G . .
C1A2 C -1.6495(4) 0.4648(4) -1.6053(4) 0.087(4) Uani 1 1 d G . .
H1AA H -1.6887 0.4741 -1.5907 0.105 Uiso 1 1 calc R . .
C1A3 C -1.6637(4) 0.4726(5) -1.6804(4) 0.105(5) Uani 1 1 d G . .
H1AB H -1.7126 0.4872 -1.7172 0.126 Uiso 1 1 calc R . .
C1A4 C -1.6063(5) 0.4589(4) -1.7018(3) 0.087(4) Uani 1 1 d G . .
H1AC H -1.6160 0.4643 -1.7531 0.104 Uiso 1 1 calc R . .
C1A5 C -1.5347(4) 0.4375(4) -1.6480(4) 0.076(3) Uani 1 1 d G . .
H1AD H -1.4955 0.4282 -1.6625 0.092 Uiso 1 1 calc R . .
C1A6 C -1.5205(3) 0.4297(4) -1.5728(4) 0.073(3) Uani 1 1 d G . .
H1AE H -1.4716 0.4150 -1.5361 0.087 Uiso 1 1 calc R . .
C2A1 C -1.6182(3) 0.4142(3) -1.1721(4) 0.055(2) Uani 1 1 d G . .
C2A2 C -1.6566(4) 0.3609(3) -1.1942(5) 0.070(3) Uani 1 1 d G . .
H2AA H -1.6288 0.3268 -1.1948 0.084 Uiso 1 1 calc R . .
C2A3 C -1.7357(4) 0.3574(4) -1.2155(6) 0.104(5) Uani 1 1 d G . .
H2AB H -1.7620 0.3209 -1.2306 0.125 Uiso 1 1 calc R . .
C2A4 C -1.7765(3) 0.4072(5) -1.2146(6) 0.119(6) Uani 1 1 d G . .
H2AC H -1.8305 0.4049 -1.2291 0.143 Uiso 1 1 calc R . .
C2A5 C -1.7381(4) 0.4606(4) -1.1925(6) 0.107(5) Uani 1 1 d G . .
H2AD H -1.7659 0.4947 -1.1919 0.129 Uiso 1 1 calc R . .
C2A6 C -1.6589(4) 0.4641(3) -1.1713(5) 0.075(3) Uani 1 1 d G . .
H2AE H -1.6327 0.5006 -1.1562 0.090 Uiso 1 1 calc R . .
C3A1 C -1.4854(4) 0.48925(19) -1.1256(3) 0.048(2) Uani 1 1 d G . .
C3A2 C -1.5061(4) 0.5284(3) -1.1857(3) 0.062(3) Uani 1 1 d G . .
H3AB H -1.5323 0.5147 -1.2368 0.074 Uiso 1 1 calc R . .
C3A3 C -1.4883(5) 0.5874(2) -1.1710(3) 0.075(3) Uani 1 1 d G . .
H3AC H -1.5024 0.6141 -1.2121 0.090 Uiso 1 1 calc R . .
C3A4 C -1.4499(5) 0.60732(19) -1.0962(4) 0.073(3) Uani 1 1 d G . .
H3AD H -1.4377 0.6477 -1.0862 0.087 Uiso 1 1 calc R . .
C3A5 C -1.4292(5) 0.5682(3) -1.0361(3) 0.079(3) Uani 1 1 d G . .
H3AE H -1.4030 0.5818 -0.9850 0.094 Uiso 1 1 calc R . .
C3A6 C -1.4470(4) 0.5092(2) -1.0508(3) 0.058(2) Uani 1 1 d G . .
H3AF H -1.4329 0.4825 -1.0097 0.070 Uiso 1 1 calc R . .
C4A1 C -1.2243(5) 0.4740(2) -1.0522(4) 0.057(2) Uani 1 1 d GU A .
C4A2 C -1.2381(5) 0.5148(3) -1.1093(4) 0.098(5) Uani 1 1 d GU . .
H4AA H -1.2428 0.5023 -1.1571 0.118 Uiso 1 1 calc R A .
C4A3 C -1.2452(6) 0.5737(3) -1.0964(6) 0.115(6) Uani 1 1 d GU A .
H4AB H -1.2547 0.6016 -1.1354 0.138 Uiso 1 1 calc R . .
C4A4 C -1.2384(7) 0.5920(3) -1.0264(7) 0.118(5) Uani 1 1 d GU . .
H4AC H -1.2432 0.6323 -1.0176 0.142 Uiso 1 1 calc R A .
C4A5 C -1.2245(7) 0.5512(4) -0.9693(6) 0.140(6) Uani 1 1 d GU A .
H4AD H -1.2198 0.5637 -0.9214 0.168 Uiso 1 1 calc R . .
C4A6 C -1.2174(6) 0.4923(4) -0.9822(4) 0.112(5) Uani 1 1 d GU . .
H4AE H -1.2079 0.4644 -0.9431 0.134 Uiso 1 1 calc R A .
C5A1 C -1.1099(10) 0.3871(9) -1.0401(12) 0.06(2) Uiso 0.50 1 d PG A 1
C5A2 C -1.0698(14) 0.3396(9) -0.9952(15) 0.124(12) Uiso 0.50 1 d PG A 1
H5AA H -1.0972 0.3100 -0.9837 0.148 Uiso 0.50 1 calc PR A 1
C5A3 C -0.9896(14) 0.3355(10) -0.9674(14) 0.154(16) Uiso 0.50 1 d PG A 1
H5AB H -0.9622 0.3030 -0.9367 0.184 Uiso 0.50 1 calc PR A 1
C5A4 C -0.9495(10) 0.3788(11) -0.9843(13) 0.102(9) Uiso 0.50 1 d PG A 1
H5AC H -0.8947 0.3759 -0.9653 0.123 Uiso 0.50 1 calc PR A 1
C5A5 C -0.9896(12) 0.4263(9) -1.0291(13) 0.106(10) Uiso 0.50 1 d PG A 1
H5AD H -0.9621 0.4559 -1.0407 0.128 Uiso 0.50 1 calc PR A 1
C5A6 C -1.0698(12) 0.4304(8) -1.0570(11) 0.094(8) Uiso 0.50 1 d PG A 1
H5AE H -1.0972 0.4629 -1.0876 0.112 Uiso 0.50 1 calc PR A 1
C5AR C -1.1144(9) 0.3859(8) -1.0389(11) 0.055(17) Uiso 0.50 1 d PG A 2
C5AS C -1.0968(10) 0.3291(7) -1.0507(10) 0.074(6) Uiso 0.50 1 d PG A 2
H5AA H -1.1372 0.3010 -1.0737 0.089 Uiso 0.50 1 calc PR A 2
C5AT C -1.0200(11) 0.3133(7) -1.0288(12) 0.100(9) Uiso 0.50 1 d PG A 2
H5AB H -1.0079 0.2744 -1.0369 0.120 Uiso 0.50 1 calc PR A 2
C5AU C -0.9608(9) 0.3543(10) -0.9952(13) 0.116(12) Uiso 0.50 1 d PG A 2
H5AC H -0.9083 0.3435 -0.9803 0.139 Uiso 0.50 1 calc PR A 2
C5AV C -0.9784(10) 0.4112(9) -0.9834(12) 0.107(10) Uiso 0.50 1 d PG A 2
H5AD H -0.9379 0.4392 -0.9605 0.128 Uiso 0.50 1 calc PR A 2
C5AW C -1.0552(12) 0.4270(7) -1.0053(12) 0.099(9) Uiso 0.50 1 d PG A 2
H5AE H -1.0672 0.4658 -0.9973 0.118 Uiso 0.50 1 calc PR A 2
C1B C -1.6821(5) 0.3017(4) -1.3856(5) 0.048(2) Uani 1 1 d . . .
C2B C -1.6051(5) 0.3036(4) -1.3701(5) 0.0412(17) Uani 1 1 d . . .
C3B C -1.5674(7) 0.2500 -1.3605(6) 0.039(2) Uani 1 2 d S . .
H3BA H -1.5134 0.2500 -1.3467 0.047 Uiso 1 2 calc SR . .
C6B C -1.7208(8) 0.2500 -1.3930(8) 0.058(3) Uani 1 2 d S . .
H6BA H -1.7738 0.2500 -1.4031 0.070 Uiso 1 2 calc SR . .
C10B C -1.7795(7) 0.3667(6) -1.4692(8) 0.070(3) Uani 1 1 d . . .
C11B C -1.8128(12) 0.4269(8) -1.4562(12) 0.077(7) Uiso 0.50 1 d PG B 1
C12B C -1.8628(13) 0.4528(10) -1.5252(10) 0.104(9) Uiso 0.50 1 d PG B 1
H12A H -1.8695 0.4359 -1.5718 0.124 Uiso 0.50 1 calc PR B 1
C13B C -1.9029(13) 0.5035(10) -1.5261(11) 0.123(12) Uiso 0.50 1 d PG B 1
H13A H -1.9371 0.5212 -1.5733 0.148 Uiso 0.50 1 calc PR B 1
C14B C -1.8931(13) 0.5283(9) -1.4579(14) 0.105(9) Uiso 0.50 1 d PG B 1
C15B C -1.8431(13) 0.5024(9) -1.3889(11) 0.109(10) Uiso 0.50 1 d PG B 1
H15A H -1.8364 0.5193 -1.3423 0.130 Uiso 0.50 1 calc PR B 1
C16B C -1.8030(11) 0.4517(9) -1.3880(10) 0.083(7) Uiso 0.50 1 d PG B 1
H16A H -1.7688 0.4340 -1.3408 0.099 Uiso 0.50 1 calc PR B 1
C17B C -1.926(3) 0.583(2) -1.459(3) 0.164(17) Uiso 0.50 1 d P B 1
H17A H -1.9625 0.5939 -1.5116 0.247 Uiso 0.50 1 calc PR B 1
H17B H -1.8847 0.6129 -1.4378 0.247 Uiso 0.50 1 calc PR B 1
H17C H -1.9540 0.5820 -1.4283 0.247 Uiso 0.50 1 calc PR B 1
C11B C -1.8235(9) 0.4182(6) -1.4845(9) 0.053(5) Uiso 0.50 1 d PG B 2
C12B C -1.8676(10) 0.4398(7) -1.5578(7) 0.076(6) Uiso 0.50 1 d PG B 2
H12A H -1.8704 0.4187 -1.6004 0.091 Uiso 0.50 1 calc PR B 2
C13B C -1.9076(10) 0.4923(8) -1.5687(8) 0.091(8) Uiso 0.50 1 d PG B 2
H13A H -1.9377 0.5071 -1.6187 0.110 Uiso 0.50 1 calc PR B 2
C14B C -1.9035(10) 0.5232(6) -1.5062(10) 0.075(6) Uiso 0.50 1 d PG B 2
C15B C -1.8594(10) 0.5015(7) -1.4329(8) 0.083(7) Uiso 0.50 1 d PG B 2
H15A H -1.8567 0.5226 -1.3903 0.100 Uiso 0.50 1 calc PR B 2
C16B C -1.8195(9) 0.4490(7) -1.4221(7) 0.060(5) Uiso 0.50 1 d PG B 2
H16A H -1.7893 0.4342 -1.3720 0.072 Uiso 0.50 1 calc PR B 2
C17B C -1.954(2) 0.5780(18) -1.532(2) 0.131(12) Uiso 0.50 1 d P B 2
H17A H -1.9372 0.6055 -1.4887 0.196 Uiso 0.50 1 calc PR B 2
H17B H -2.0087 0.5673 -1.5483 0.196 Uiso 0.50 1 calc PR B 2
H17C H -1.9490 0.5965 -1.5738 0.196 Uiso 0.50 1 calc PR B 2
C1D C -1.1519(5) 0.3011(4) -1.2443(6) 0.049(2) Uani 1 1 d . . .
C2D C -1.2329(5) 0.3034(3) -1.2799(5) 0.0429(18) Uani 1 1 d . A .
C3D C -1.2723(7) 0.2500 -1.2962(6) 0.043(3) Uani 1 2 d S . .
H3DA H -1.3276 0.2500 -1.3191 0.051 Uiso 1 2 calc SR . .
C6D C -1.1098(7) 0.2500 -1.2245(8) 0.052(3) Uani 1 2 d S . .
H6DA H -1.0545 0.2500 -1.1985 0.062 Uiso 1 2 calc SR . .
C7D C -1.2786(5) 0.3605(4) -1.3061(5) 0.0445(19) Uani 1 1 d . . .
H7DA H -1.2411 0.3931 -1.2801 0.053 Uiso 1 1 calc R A .
C8D C -1.3076(5) 0.3681(4) -1.3934(5) 0.051(2) Uani 1 1 d . A .
H8DA H -1.3381 0.3332 -1.4204 0.062 Uiso 1 1 calc R . .
H8DB H -1.3425 0.4025 -1.4115 0.062 Uiso 1 1 calc R . .
C9D C -1.2405(6) 0.3764(5) -1.4130(6) 0.063(3) Uani 1 1 d . . .
H9DA H -1.2113 0.4123 -1.3877 0.076 Uiso 1 1 calc R A .
H9DB H -1.2044 0.3428 -1.3930 0.076 Uiso 1 1 calc R . .
C1D1 C -1.2689(5) 0.3814(4) -1.4981(4) 0.062(3) Uani 1 1 d G A .
C1D2 C -1.2977(6) 0.4342(3) -1.5353(5) 0.090(4) Uani 1 1 d G . .
H1DA H -1.3004 0.4673 -1.5073 0.108 Uiso 1 1 calc R A .
C1D3 C -1.3227(6) 0.4387(5) -1.6133(5) 0.107(5) Uani 1 1 d G A .
H1DB H -1.3425 0.4748 -1.6387 0.128 Uiso 1 1 calc R . .
C1D4 C -1.3189(7) 0.3904(7) -1.6541(4) 0.130(8) Uani 1 1 d G . .
H1DC H -1.3360 0.3935 -1.7075 0.157 Uiso 1 1 calc R A .
C1D5 C -1.2900(8) 0.3376(5) -1.6170(6) 0.169(11) Uani 1 1 d G A .
H1DD H -1.2874 0.3045 -1.6449 0.202 Uiso 1 1 calc R . .
C1D6 C -1.2650(7) 0.3331(4) -1.5390(6) 0.151(9) Uani 1 1 d G . .
H1DE H -1.2453 0.2970 -1.5136 0.182 Uiso 1 1 calc R A .
C18D C -1.0596(7) 0.3682(5) -1.2467(10) 0.093(5) Uani 1 1 d . . .
O2D O -1.0499(9) 0.3347(7) -1.2985(10) 0.065(4) Uiso 0.50 1 d P C 1
C19D C -1.0350(10) 0.4335(6) -1.2252(12) 0.075(8) Uiso 0.50 1 d PG C 1
C20D C -0.9623(9) 0.4518(9) -1.2152(14) 0.120(11) Uiso 0.50 1 d PG C 1
H20A H -0.9246 0.4237 -1.2120 0.144 Uiso 0.50 1 calc PR C 1
C21D C -0.9446(8) 0.5111(9) -1.2099(13) 0.114(11) Uiso 0.50 1 d PG C 1
H21X H -0.8949 0.5235 -1.2031 0.137 Uiso 0.50 1 calc PR C 1
C22D C -0.9997(11) 0.5521(7) -1.2147(12) 0.089(8) Uiso 0.50 1 d PG C 1
C23D C -1.0724(9) 0.5339(6) -1.2247(10) 0.074(6) Uiso 0.50 1 d PG C 1
H23A H -1.1101 0.5620 -1.2280 0.088 Uiso 0.50 1 calc PR C 1
C24D C -1.0901(8) 0.4746(7) -1.2300(10) 0.062(5) Uiso 0.50 1 d PG C 1
H24A H -1.1398 0.4622 -1.2369 0.075 Uiso 0.50 1 calc PR C 1
C25D C -0.9720(14) 0.6191(10) -1.2333(14) 0.18(2) Uiso 0.50 1 d P C 1
H25A H -0.9157 0.6191 -1.2165 0.264 Uiso 0.50 1 calc PR C 1
H25B H -0.9847 0.6496 -1.2059 0.264 Uiso 0.50 1 calc PR C 1
H25C H -0.9997 0.6269 -1.2883 0.264 Uiso 0.50 1 calc PR C 1
O2D O -1.0202(14) 0.3298(10) -1.2544(14) 0.115(7) Uiso 0.50 1 d PR C 2
C19R C -1.0347(9) 0.4277(6) -1.2429(11) 0.057(6) Uiso 0.50 1 d PG C 2
C20S C -0.9846(10) 0.4472(7) -1.2710(10) 0.074(6) Uiso 0.50 1 d PG C 2
H20A H -0.9708 0.4220 -1.3011 0.088 Uiso 0.50 1 calc PR C 2
C21T C -0.9548(10) 0.5037(7) -1.2550(11) 0.084(7) Uiso 0.50 1 d PG C 2
H21X H -0.9206 0.5170 -1.2741 0.101 Uiso 0.50 1 calc PR C 2
C22U C -0.9749(13) 0.5406(6) -1.2109(12) 0.090(8) Uiso 0.50 1 d PG C 2
C23V C -1.0250(14) 0.5211(9) -1.1828(12) 0.128(12) Uiso 0.50 1 d PG C 2
H23A H -1.0388 0.5463 -1.1527 0.154 Uiso 0.50 1 calc PR C 2
C24W C -1.0548(11) 0.4646(9) -1.1989(12) 0.104(10) Uiso 0.50 1 d PG C 2
H24A H -1.0890 0.4512 -1.1797 0.125 Uiso 0.50 1 calc PR C 2
C25D C -0.950(2) 0.6072(18) -1.192(2) 0.124(12) Uiso 0.50 1 d P C 2
H25A H -0.8965 0.6122 -1.1832 0.186 Uiso 0.50 1 calc PR C 2
H25B H -0.9545 0.6187 -1.1461 0.186 Uiso 0.50 1 calc PR C 2
H25C H -0.9850 0.6317 -1.2350 0.186 Uiso 0.50 1 calc PR C 2
Cl31 Cl -0.7456(5) 0.2621(4) -1.0787(5) 0.061(2) Uiso 0.25 1 d PD D -1
Cl30 Cl -0.8874(8) 0.2968(7) -1.0790(9) 0.187(5) Uiso 0.50 1 d PD D -1
C300 C -0.8485(11) 0.260(3) -1.132(2) 0.086(15) Uiso 0.25 1 d PD D -1
C300 C -0.826(4) 0.250(3) -1.088(2) 0.15(2) Uiso 0.50 2 d SPD E -2
Cl30 Cl -0.8856(6) 0.3034(5) -1.1512(6) 0.128(3) Uiso 0.50 1 d PD E -2
Cl31 Cl -0.8356(12) 0.257(2) -1.0038(11) 0.169(9) Uiso 0.25 1 d PD E -2
O400 O -0.6259(7) 0.7500 -1.2209(7) 0.083(3) Uiso 1 2 d S . .
Cl11 Cl -0.2472(8) 0.6833(6) -1.3297(7) 0.304(7) Uani 1 1 d D . .
Cl10 Cl -0.1144(9) 0.7500 -1.2639(11) 0.293(8) Uani 1 2 d SD . .
C100 C -0.2070(16) 0.7500 -1.3426(16) 0.198(17) Uani 1 2 d SD . .
H10R H -0.2037 0.7500 -1.3917 0.237 Uiso 1 2 calc SR . .
Cl21 Cl -0.9389(4) 0.7500 -1.5402(5) 0.153(3) Uani 1 2 d SD . .
Cl20 Cl -1.0807(3) 0.6895(3) -1.6281(5) 0.175(3) Uani 1 1 d D . .
C200 C -1.0232(10) 0.7500 -1.6249(12) 0.129(9) Uani 1 2 d SD . .
H20R H -1.0117 0.7500 -1.6694 0.155 Uiso 1 2 calc SR . .
O600 O -0.475(3) 0.2500 -1.540(3) 0.173(17) Uiso 0.50 2 d SP . .

loop_
_atom_site_aniso_label
_atom_site_aniso_U_11
_atom_site_aniso_U_22
_atom_site_aniso_U_33
_atom_site_aniso_U_23
_atom_site_aniso_U_13
_atom_site_aniso_U_12
Ag1 0.0725(5) 0.0453(4) 0.0692(5) 0.0072(3) 0.0327(4) 0.0043(3)
Ag2 0.0679(5) 0.0618(5) 0.0687(5) 0.0040(4) 0.0309(4) -0.0128(4)
Ag3 0.246(3) 0.0521(8) 0.1246(15) 0.000 0.1075(17) 0.000
I1 0.0907(7) 0.0454(5) 0.1111(9) 0.000 0.0715(7) 0.000
I2 0.0795(8) 0.0680(7) 0.0829(8) 0.000 0.0103(6) 0.000
I3 0.0526(5) 0.0328(4) 0.0614(5) 0.000 0.0280(4) 0.000
I4 0.0859(5) 0.0624(4) 0.0682(5) -0.0139(3) 0.0343(4) -0.0011(3)
P1 0.0519(12) 0.0421(11) 0.0469(12) -0.0039(10) 0.0288(10) 0.0014(9)
P2 0.0475(12) 0.0484(12) 0.0517(13) -0.0051(11) 0.0215(10) -0.0096(10)
O1A 0.042(3) 0.051(3) 0.048(3) -0.006(3) 0.024(3) 0.001(3)
O2A 0.044(3) 0.060(4) 0.052(4) -0.009(3) 0.021(3) -0.012(3)
O1B 0.047(3) 0.054(4) 0.085(5) 0.005(3) 0.037(3) 0.011(3)
O2B 0.093(7) 0.118(8) 0.088(7) 0.026(6) 0.032(5) 0.044(6)
O1D 0.051(3) 0.045(3) 0.071(4) -0.009(3) 0.032(3) -0.010(3)
C1A 0.048(4) 0.028(3) 0.046(5) 0.003(3) 0.028(4) 0.007(3)
C2A 0.044(4) 0.032(4) 0.049(5) 0.000(3) 0.026(4) 0.000(3)
C3A 0.052(5) 0.041(4) 0.042(4) -0.002(4) 0.030(4) 0.001(3)
C4A 0.041(4) 0.035(4) 0.053(5) 0.003(4) 0.027(4) 0.000(3)
C5A 0.041(4) 0.032(4) 0.054(5) -0.005(3) 0.026(4) -0.006(3)
C6A 0.045(4) 0.036(4) 0.048(5) -0.007(4) 0.023(4) -0.004(3)
C7A 0.045(4) 0.039(4) 0.044(5) 0.004(4) 0.023(4) 0.005(3)
C8A 0.050(5) 0.045(5) 0.045(5) 0.005(4) 0.016(4) 0.002(4)
C9A 0.086(7) 0.042(5) 0.057(6) 0.005(4) 0.030(5) -0.005(5)
C1A1 0.078(7) 0.045(5) 0.054(6) 0.012(4) 0.028(5) 0.003(5)
C1A2 0.101(9) 0.097(10) 0.067(7) 0.013(7) 0.040(7) 0.032(8)
C1A3 0.109(11) 0.140(14) 0.063(8) 0.050(9) 0.037(7) 0.049(10)
C1A4 0.104(10) 0.096(9) 0.058(7) 0.021(7) 0.036(7) 0.000(8)
C1A5 0.086(8) 0.083(8) 0.071(7) 0.005(6) 0.045(7) -0.013(6)
C1A6 0.076(7) 0.078(8) 0.061(7) 0.008(6) 0.029(6) -0.003(6)
C2A1 0.059(5) 0.064(6) 0.054(5) -0.012(5) 0.036(5) -0.003(4)
C2A2 0.062(6) 0.073(7) 0.081(8) -0.005(6) 0.037(6) -0.005(5)
C2A3 0.084(9) 0.110(11) 0.132(13) -0.016(10) 0.061(9) -0.034(9)
C2A4 0.073(9) 0.123(13) 0.177(17) -0.039(13) 0.071(11) -0.010(9)
C2A5 0.060(7) 0.122(12) 0.143(13) -0.038(11) 0.049(8) 0.016(8)
C2A6 0.064(6) 0.094(8) 0.073(7) -0.030(6) 0.036(6) 0.002(6)
C3A1 0.057(5) 0.045(5) 0.052(5) -0.004(4) 0.033(4) 0.006(4)
C3A2 0.082(7) 0.045(5) 0.050(6) 0.005(4) 0.024(5) 0.001(5)
C3A3 0.118(10) 0.048(6) 0.073(7) 0.017(5) 0.055(7) 0.010(6)
C3A4 0.115(9) 0.032(5) 0.091(8) -0.007(5) 0.065(7) -0.004(5)
C3A5 0.129(11) 0.059(6) 0.064(7) -0.026(6) 0.058(7) -0.015(7)
C3A6 0.085(7) 0.047(5) 0.047(5) -0.003(4) 0.035(5) -0.002(5)
C4A1 0.054(5) 0.053(5) 0.065(6) -0.022(5) 0.029(5) -0.015(4)
C4A2 0.121(10) 0.054(6) 0.071(8) -0.003(6) 0.002(7) -0.001(7)
C4A3 0.111(11) 0.057(7) 0.113(11) -0.002(7) -0.005(9) 0.007(7)
C4A4 0.113(11) 0.077(9) 0.164(15) -0.038(10) 0.062(11) -0.006(8)
C4A5 0.199(16) 0.086(10) 0.183(16) -0.060(11) 0.128(14) -0.041(11)
C4A6 0.170(13) 0.078(9) 0.132(11) -0.035(8) 0.108(11) -0.043(9)
C1B 0.048(5) 0.049(5) 0.051(5) 0.000(4) 0.026(4) 0.004(4)
C2B 0.044(4) 0.046(4) 0.036(4) -0.001(3) 0.020(3) -0.002(3)
C3B 0.041(6) 0.043(6) 0.042(6) 0.000 0.026(5) 0.000
C6B 0.041(7) 0.066(9) 0.068(9) 0.000 0.026(6) 0.000
C10B 0.059(6) 0.072(7) 0.083(8) 0.019(7) 0.035(6) 0.017(5)
C1D 0.046(5) 0.040(4) 0.067(6) -0.001(4) 0.032(4) -0.006(3)
C2D 0.050(5) 0.038(4) 0.052(5) -0.004(4) 0.033(4) -0.001(3)
C3D 0.043(6) 0.051(7) 0.034(6) 0.000 0.017(5) 0.000
C6D 0.037(6) 0.058(8) 0.065(8) 0.000 0.027(6) 0.000
C7D 0.053(5) 0.035(4) 0.056(5) 0.000(4) 0.035(4) -0.003(3)
C8D 0.048(5) 0.053(5) 0.062(6) -0.001(4) 0.032(4) -0.002(4)
C9D 0.063(6) 0.067(6) 0.079(7) 0.014(5) 0.049(6) 0.009(5)
C1D1 0.061(6) 0.078(7) 0.064(6) 0.013(5) 0.043(5) 0.007(5)
C1D2 0.103(10) 0.089(9) 0.089(9) 0.026(8) 0.053(8) 0.023(8)
C1D3 0.134(13) 0.122(13) 0.076(9) 0.040(9) 0.058(9) 0.010(10)
C1D4 0.094(11) 0.24(3) 0.064(9) 0.006(13) 0.047(8) -0.010(14)
C1D5 0.23(3) 0.20(2) 0.079(12) 0.016(14) 0.075(15) 0.08(2)
C1D6 0.20(2) 0.127(16) 0.107(14) -0.009(12) 0.057(14) 0.067(15)
C18D 0.057(6) 0.052(6) 0.188(15) -0.005(8) 0.073(9) -0.002(5)
Cl11 0.424(18) 0.328(15) 0.245(11) -0.107(11) 0.228(13) -0.132(14)
Cl10 0.243(16) 0.35(2) 0.30(2) 0.000 0.136(15) 0.000
C100 0.25(5) 0.20(4) 0.17(4) 0.000 0.12(4) 0.000
Cl21 0.091(4) 0.136(6) 0.168(7) 0.000 0.004(4) 0.000
Cl20 0.118(4) 0.169(5) 0.242(8) -0.073(5) 0.086(5) -0.031(4)
C200 0.085(15) 0.15(2) 0.13(2) 0.000 0.025(14) 0.000

loop_
_atom_type_symbol
_atom_type_description
_atom_type_scat_dispersion_real
_atom_type_scat_dispersion_imag
_atom_type_scat_source
C C 0.0033 0.0016 'International Tables Vol C Tables 4.2.6.8 and 6.1.1.4'
H H 0.0000 0.0000 'International Tables Vol C Tables 4.2.6.8 and 6.1.1.4'
O O 0.0106 0.0060 'International Tables Vol C Tables 4.2.6.8 and 6.1.1.4'
P P 0.1023 0.0942 'International Tables Vol C Tables 4.2.6.8 and 6.1.1.4'
Ag Ag -0.8971 1.1015 'International Tables Vol C Tables 4.2.6.8 and 6.1.1.4'
I I -0.4742 1.8119 'International Tables Vol C Tables 4.2.6.8 and 6.1.1.4'
Cl Cl 0.1484 0.1585 'International Tables Vol C Tables 4.2.6.8 and 6.1.1.4'

loop_
_geom_angle_atom_site_label_1
_geom_angle_atom_site_label_2
_geom_angle_atom_site_label_3
_geom_angle
_geom_angle_site_symmetry_1
_geom_angle_site_symmetry_3
P1 Ag1 I1 119.11(7) . .
P1 Ag1 I4 119.36(6) . .
I1 Ag1 I4 103.69(4) . .
P1 Ag1 I3 109.81(6) . .
I1 Ag1 I3 93.25(3) . .
I4 Ag1 I3 108.22(3) . .
P1 Ag1 Ag3 172.21(8) . .
I1 Ag1 Ag3 68.26(5) . .
I4 Ag1 Ag3 54.14(4) . .
I3 Ag1 Ag3 70.87(4) . .
P1 Ag1 Ag2 114.18(6) . .
I1 Ag1 Ag2 125.16(4) . .
I4 Ag1 Ag2 57.39(3) . .
I3 Ag1 Ag2 56.21(3) . .
Ag3 Ag1 Ag2 59.35(5) . .
P2 Ag2 I2 116.13(7) . .
P2 Ag2 I3 109.51(6) . .
I2 Ag2 I3 103.60(3) . .
P2 Ag2 I4 121.21(7) . .
I2 Ag2 I4 95.77(4) . .
I3 Ag2 I4 108.72(3) . .
P2 Ag2 Ag3 174.33(8) . .
I2 Ag2 Ag3 68.33(6) . .
I3 Ag2 Ag3 71.78(5) . .
I4 Ag2 Ag3 53.71(3) . .
P2 Ag2 Ag1 116.26(7) . .
I2 Ag2 Ag1 127.61(4) . .
I3 Ag2 Ag1 58.33(3) . .
I4 Ag2 Ag1 55.81(3) . .
Ag3 Ag2 Ag1 59.37(5) . .
I4 Ag3 I4 164.75(10) 4_565 .
I4 Ag3 Ag2 59.30(3) 4_565 4_565
I4 Ag3 Ag2 128.07(8) . 4_565
I4 Ag3 Ag2 128.07(8) 4_565 .
I4 Ag3 Ag2 59.30(3) . .
Ag2 Ag3 Ag2 69.31(6) 4_565 .
I4 Ag3 Ag1 58.11(3) 4_565 4_565
I4 Ag3 Ag1 136.37(9) . 4_565
Ag2 Ag3 Ag1 61.28(3) 4_565 4_565
Ag2 Ag3 Ag1 103.76(6) . 4_565
I4 Ag3 Ag1 136.37(9) 4_565 .
I4 Ag3 Ag1 58.11(3) . .
Ag2 Ag3 Ag1 103.76(6) 4_565 .
Ag2 Ag3 Ag1 61.28(3) . .
Ag1 Ag3 Ag1 78.35(7) 4_565 .
Ag1 I1 Ag1 88.10(4) 4_565 .
Ag2 I2 Ag2 77.50(4) 4_565 .
Ag2 I3 Ag2 75.26(4) . 4_565
Ag2 I3 Ag1 65.46(3) . .
Ag2 I3 Ag1 113.18(4) 4_565 .
Ag2 I3 Ag1 113.18(4) . 4_565
Ag2 I3 Ag1 65.46(3) 4_565 4_565
Ag1 I3 Ag1 82.97(4) . 4_565
Ag3 I4 Ag1 67.76(6) . .
Ag3 I4 Ag2 66.99(5) . .
Ag1 I4 Ag2 66.80(3) . .
O1A P1 C2A1 95.6(3) . .
O1A P1 C3A1 102.7(3) . .
C2A1 P1 C3A1 104.6(3) . .
O1A P1 Ag1 115.2(2) . .
C2A1 P1 Ag1 113.2(3) . .
C3A1 P1 Ag1 121.8(2) . .
O2A P2 C5AR 99.0(7) . .
O2A P2 C4A1 102.8(4) . .
C5AR P2 C4A1 105.5(6) . .
O2A P2 C5A1 97.7(7) . .
C5AR P2 C5A1 1.9(12) . .
C4A1 P2 C5A1 104.6(7) . .
O2A P2 Ag2 118.8(2) . .
C5AR P2 Ag2 111.7(6) . .
C4A1 P2 Ag2 116.9(3) . .
C5A1 P2 Ag2 113.5(7) . .
C1A O1A P1 123.6(5) . .
C5A O2A P2 123.8(5) . .
C10B O1B C1B 116.7(9) . .
C18D O1D C1D 120.3(8) . .
C6A C1A C2A 123.5(7) . .
C6A C1A O1A 121.8(7) . .
C2A C1A O1A 114.6(7) . .
C3A C2A C1A 115.7(7) . .
C3A C2A C7A 123.8(8) . .
C1A C2A C7A 120.4(7) . .
C2A C3A C4A 124.2(8) . .
C5A C4A C3A 117.0(7) . .
C5A C4A C7D 119.2(7) . .
C3A C4A C7D 123.5(8) . .
C4A C5A O2A 117.0(7) . .
C4A C5A C6A 122.1(8) . .
O2A C5A C6A 120.8(7) . .
C1A C6A C5A 117.4(8) . .
C2A C7A C8A 114.3(7) . .
C2A C7A C2B 115.4(7) . .
C8A C7A C2B 107.6(7) . .
C7A C8A C9A 112.0(8) . .
C8A C9A C1A1 112.2(8) . .
C1A2 C1A1 C1A6 120.0 . .
C1A2 C1A1 C9A 119.7(6) . .
C1A6 C1A1 C9A 120.3(6) . .
C1A1 C1A2 C1A3 120.0 . .
C1A4 C1A3 C1A2 120.0 . .
C1A3 C1A4 C1A5 120.0 . .
C1A6 C1A5 C1A4 120.0 . .
C1A5 C1A6 C1A1 120.0 . .
C2A2 C2A1 C2A6 120.0 . .
C2A2 C2A1 P1 116.2(4) . .
C2A6 C2A1 P1 123.8(4) . .
C2A3 C2A2 C2A1 120.0 . .
C2A4 C2A3 C2A2 120.0 . .
C2A3 C2A4 C2A5 120.0 . .
C2A4 C2A5 C2A6 120.0 . .
C2A5 C2A6 C2A1 120.0 . .
C3A2 C3A1 C3A6 120.0 . .
C3A2 C3A1 P1 120.9(3) . .
C3A6 C3A1 P1 118.9(3) . .
C3A3 C3A2 C3A1 120.0 . .
C3A2 C3A3 C3A4 120.0 . .
C3A3 C3A4 C3A5 120.0 . .
C3A6 C3A5 C3A4 120.0 . .
C3A5 C3A6 C3A1 120.0 . .
C4A2 C4A1 C4A6 120.0 . .
C4A2 C4A1 P2 121.2(5) . .
C4A6 C4A1 P2 118.8(5) . .
C4A3 C4A2 C4A1 120.0 . .
C4A2 C4A3 C4A4 120.0 . .
C4A5 C4A4 C4A3 120.0 . .
C4A4 C4A5 C4A6 120.0 . .
C4A5 C4A6 C4A1 120.0 . .
C5A2 C5A1 C5A6 120.0 . .
C5A2 C5A1 P2 119.7(12) . .
C5A6 C5A1 P2 119.9(12) . .
C5A1 C5A2 C5A3 120.0 . .
C5A2 C5A3 C5A4 120.0 . .
C5A5 C5A4 C5A3 120.0 . .
C5A6 C5A5 C5A4 120.0 . .
C5A5 C5A6 C5A1 120.0 . .
C5AS C5AR C5AW 120.0 . .
C5AS C5AR P2 113.6(10) . .
C5AW C5AR P2 126.4(10) . .
C5AT C5AS C5AR 120.0 . .
C5AS C5AT C5AU 120.0 . .
C5AV C5AU C5AT 120.0 . .
C5AU C5AV C5AW 120.0 . .
C5AV C5AW C5AR 120.0 . .
C6B C1B C2B 122.2(9) . .
C6B C1B O1B 117.9(8) . .
C2B C1B O1B 119.9(8) . .
C1B C2B C3B 116.6(8) . .
C1B C2B C7A 120.8(7) . .
C3B C2B C7A 122.2(7) . .
C2B C3B C2B 123.1(10) . 4_565
C1B C6B C1B 119.2(12) 4_565 .
O2B C10B O1B 121.8(10) . .
O2B C10B C11B 117.8(12) . .
O1B C10B C11B 120.4(13) . .
O2B C10B C11B 137.2(13) . .
O1B C10B C11B 101.0(12) . .
C11B C10B C11B 19.4(9) . .
C12B C11B C16B 120.0 . .
C12B C11B C10B 111.2(13) . .
C16B C11B C10B 128.5(13) . .
C11B C12B C13B 120.0 . .
C14B C13B C12B 120.0 . .
C13B C14B C15B 120.0 . .
C13B C14B C17B 119(3) . .
C15B C14B C17B 120(3) . .
C14B C15B C16B 120.0 . .
C15B C16B C11B 120.0 . .
C12B C11B C16B 120.0 . .
C12B C11B C10B 123.0(11) . .
C16B C11B C10B 116.9(11) . .
C11B C12B C13B 120.0 . .
C14B C13B C12B 120.0 . .
C15B C14B C13B 120.0 . .
C15B C14B C17B 128.9(19) . .
C13B C14B C17B 111.1(19) . .
C14B C15B C16B 120.0 . .
C15B C16B C11B 120.0 . .
C6D C1D C2D 123.8(8) . .
C6D C1D O1D 120.6(8) . .
C2D C1D O1D 115.5(7) . .
C1D C2D C3D 116.9(8) . .
C1D C2D C7D 122.9(7) . .
C3D C2D C7D 120.0(8) . .
C2D C3D C2D 122.0(11) . 4_565
C1D C6D C1D 116.6(11) . 4_565
C2D C7D C4A 113.4(6) . .
C2D C7D C8D 109.2(7) . .
C4A C7D C8D 112.7(7) . .
C9D C8D C7D 112.2(8) . .
C1D1 C9D C8D 112.0(9) . .
C1D2 C1D1 C1D6 120.0 . .
C1D2 C1D1 C9D 120.3(7) . .
C1D6 C1D1 C9D 119.7(7) . .
C1D1 C1D2 C1D3 120.0 . .
C1D4 C1D3 C1D2 120.0 . .
C1D3 C1D4 C1D5 120.0 . .
C1D4 C1D5 C1D6 120.0 . .
C1D5 C1D6 C1D1 120.0 . .
O2D C18D O1D 121.3(15) . .
O2D C18D O2D 35.7(12) . .
O1D C18D O2D 121.3(11) . .
O2D C18D C19R 118.5(15) . .
O1D C18D C19R 118.7(12) . .
O2D C18D C19R 114.6(14) . .
O2D C18D C19D 126.3(15) . .
O1D C18D C19D 107.6(11) . .
O2D C18D C19D 127.8(14) . .
C19R C18D C19D 13.5(11) . .
C20D C19D C24D 120.0 . .
C20D C19D C18D 119.1(12) . .
C24D C19D C18D 119.8(12) . .
C21D C20D C19D 120.0 . .
C20D C21D C22D 120.0 . .
C23D C22D C21D 120.0 . .
C23D C22D C25D 129.1(14) . .
C21D C22D C25D 108.2(14) . .
C22D C23D C24D 120.0 . .
C23D C24D C19D 120.0 . .
C20S C19R C24W 120.0 . .
C20S C19R C18D 124.3(13) . .
C24W C19R C18D 115.1(13) . .
C21T C20S C19R 120.0 . .
C20S C21T C22U 120.0 . .
C21T C22U C23V 120.0 . .
C21T C22U C25D 126(2) . .
C23V C22U C25D 113.7(19) . .
C24W C23V C22U 120.0 . .
C23V C24W C19R 120.0 . .
Cl30 C300 Cl31 107.8(13) . .
Cl30 C300 Cl31 107.0(16) . .
Cl10 C100 Cl11 102.0(11) . .
Cl10 C100 Cl11 102.0(11) . 4_575
Cl11 C100 Cl11 118(2) . 4_575
Cl21 C200 Cl20 109.7(9) . .
Cl21 C200 Cl20 109.7(9) . 4_575
Cl20 C200 Cl20 103.9(12) . 4_575

loop_
_geom_bond_atom_site_label_1
_geom_bond_atom_site_label_2
_geom_bond_distance
_geom_bond_site_symmetry_2
Ag1 P1 2.438(2) .
Ag1 I1 2.8596(11) .
Ag1 I4 2.8872(12) .
Ag1 I3 3.0015(10) .
Ag1 Ag3 3.148(2) .
Ag1 Ag2 3.2080(12) .
Ag2 P2 2.453(3) .
Ag2 I2 2.8590(12) .
Ag2 I3 2.9308(11) .
Ag2 I4 2.9399(12) .
Ag2 Ag3 3.147(2) .
Ag3 I4 2.7559(8) 4_565
Ag3 I4 2.7560(8) .
Ag3 Ag2 3.147(2) 4_565
Ag3 Ag1 3.148(2) 4_565
I1 Ag1 2.8596(11) 4_565
I2 Ag2 2.8590(12) 4_565
I3 Ag2 2.9308(11) 4_565
I3 Ag1 3.0015(10) 4_565
P1 O1A 1.657(6) .
P1 C2A1 1.808(5) .
P1 C3A1 1.812(5) .
P2 O2A 1.653(7) .
P2 C5AR 1.777(15) .
P2 C4A1 1.803(6) .
P2 C5A1 1.860(17) .
O1A C1A 1.391(9) .
O2A C5A 1.394(10) .
O1B C10B 1.380(14) .
O1B C1B 1.407(11) .
O2B C10B 1.192(16) .
O1D C18D 1.310(13) .
O1D C1D 1.421(10) .
C1A C6A 1.378(12) .
C1A C2A 1.390(12) .
C2A C3A 1.381(11) .
C2A C7A 1.497(12) .
C3A C4A 1.384(12) .
C4A C5A 1.377(12) .
C4A C7D 1.529(11) .
C5A C6A 1.396(11) .
C7A C8A 1.526(12) .
C7A C2B 1.532(11) .
C8A C9A 1.528(13) .
C9A C1A1 1.534(11) .
C1A1 C1A2 1.3900 .
C1A1 C1A6 1.3900 .
C1A2 C1A3 1.3900 .
C1A3 C1A4 1.3900 .
C1A4 C1A5 1.3900 .
C1A5 C1A6 1.3900 .
C2A1 C2A2 1.3900 .
C2A1 C2A6 1.3900 .
C2A2 C2A3 1.3900 .
C2A3 C2A4 1.3900 .
C2A4 C2A5 1.3900 .
C2A5 C2A6 1.3900 .
C3A1 C3A2 1.3900 .
C3A1 C3A6 1.3900 .
C3A2 C3A3 1.3900 .
C3A3 C3A4 1.3900 .
C3A4 C3A5 1.3900 .
C3A5 C3A6 1.3900 .
C4A1 C4A2 1.3900 .
C4A1 C4A6 1.3900 .
C4A2 C4A3 1.3900 .
C4A3 C4A4 1.3900 .
C4A4 C4A5 1.3900 .
C4A5 C4A6 1.3900 .
C5A1 C5A2 1.3900 .
C5A1 C5A6 1.3900 .
C5A2 C5A3 1.3900 .
C5A3 C5A4 1.3900 .
C5A4 C5A5 1.3900 .
C5A5 C5A6 1.3900 .
C5AR C5AS 1.3900 .
C5AR C5AW 1.3900 .
C5AS C5AT 1.3900 .
C5AT C5AU 1.3900 .
C5AU C5AV 1.3900 .
C5AV C5AW 1.3900 .
C1B C6B 1.369(11) .
C1B C2B 1.376(12) .
C2B C3B 1.393(10) .
C3B C2B 1.393(10) 4_565
C6B C1B 1.369(11) 4_565
C10B C11B 1.401(15) .
C10B C11B 1.59(2) .
C11B C12B 1.3900 .
C11B C16B 1.3900 .
C12B C13B 1.3900 .
C13B C14B 1.3900 .
C14B C15B 1.3900 .
C14B C17B 1.41(5) .
C15B C16B 1.3900 .
C11B C12B 1.3900 .
C11B C16B 1.3900 .
C12B C13B 1.3900 .
C13B C14B 1.3900 .
C14B C15B 1.3900 .
C14B C17B 1.53(4) .
C15B C16B 1.3900 .
C1D C6D 1.374(11) .
C1D C2D 1.392(12) .
C2D C3D 1.395(10) .
C2D C7D 1.527(11) .
C3D C2D 1.395(10) 4_565
C6D C1D 1.374(11) 4_565
C7D C8D 1.557(13) .
C8D C9D 1.525(12) .
C9D C1D1 1.514(13) .
C1D1 C1D2 1.3900 .
C1D1 C1D6 1.3900 .
C1D2 C1D3 1.3900 .
C1D3 C1D4 1.3900 .
C1D4 C1D5 1.3900 .
C1D5 C1D6 1.3900 .
C18D O2D 1.22(2) .
C18D O2D 1.36(2) .
C18D C19R 1.433(17) .
C18D C19D 1.566(18) .
C19D C20D 1.3900 .
C19D C24D 1.3900 .
C20D C21D 1.3900 .
C21D C22D 1.3900 .
C22D C23D 1.3900 .
C22D C25D 1.72(3) .
C23D C24D 1.3900 .
C19R C20S 1.3900 .
C19R C24W 1.3900 .
C20S C21T 1.3900 .
C21T C22U 1.3900 .
C22U C23V 1.3900 .
C22U C25D 1.59(4) .
C23V C24W 1.3900 .
Cl31 C300 1.772(19) .
Cl30 C300 1.754(19) .
C300 Cl30 1.75(2) .
C300 Cl31 1.76(2) .
Cl11 C100 1.782(15) .
Cl10 C100 1.751(19) .
C100 Cl11 1.782(15) 4_575
Cl21 C200 1.717(16) .
Cl20 C200 1.757(13) .
C200 Cl20 1.757(13) 4_575
